data_2017880
loop_
_publ_author_name
'Hata, Yoshiaki'
'Kanke, Yasushi'
'Kita, Eiji'

_publ_section_title
;
 The structural phase transition in SrV~6~O~11~
;
_journal_coeditor_code FA3226
_journal_issue 12
_journal_name_full 'Acta Crystallographica Section C'
_journal_page_first i99
_journal_page_last i102
_journal_paper_doi 10.1107/S0108270110046299
_journal_volume 66
_journal_year 2010
_chemical_formula_iupac 'Sr V6 O11'
_chemical_formula_structural 'Sr O11 V6'
_chemical_formula_sum 'O11 Sr V6'
_chemical_formula_weight 569.26
_chemical_name_systematic
;
strontium haxavanadium undecaoxide
;
_space_group_IT_number 186
_symmetry_cell_setting hexagonal
_symmetry_space_group_name_Hall 'P 6c -2c'
_symmetry_space_group_name_H-M 'P 63 m c'
_atom_sites_solution_primary isomor
_atom_sites_solution_secondary difmap
_audit_creation_method 'using text editor JEdit4&publCIF'
_cell_angle_alpha 90.00
_cell_angle_beta 90.00
_cell_angle_gamma 120.00
_cell_formula_units_Z 2
_cell_length_a 5.77020(10)
_cell_length_b 5.77020(10)
_cell_length_c 13.0784(3)
_cell_measurement_reflns_used 22
_cell_measurement_temperature 295
_cell_measurement_theta_max 44.50
_cell_measurement_theta_min 43.00
_cell_volume 377.109(13)
_computing_cell_refinement 'CAD-4 (Enraf--Nonius, 1981)'
_computing_data_collection 'CAD-4 (Enraf--Nonius, 1981)'
_computing_data_reduction
;
SDP (Frenz, B. A. & Associates, Inc., 1985)
;
_computing_molecular_graphics 'ATOMS (Dowty, 2003)'
_computing_publication_material 'SHELXL-97 (Sheldrick, 2008)'
_computing_structure_refinement 'SHELXL97 (Sheldrick, 2008)'
_computing_structure_solution 'SHELXS97 (Sheldrick, 2008)'
_diffrn_ambient_temperature 295
_diffrn_measured_fraction_theta_full 1.00
_diffrn_measurement_device 'Enraf--Nonius CAD-4'
_diffrn_measurement_method \w/2\q-scan
_diffrn_radiation_monochromator graphite
_diffrn_radiation_source 'fine-focus sealed tube'
_diffrn_radiation_type MoK\a
_diffrn_radiation_wavelength 0.71073
_diffrn_reflns_av_R_equivalents 0.016
_diffrn_reflns_limit_h_max 5
_diffrn_reflns_limit_h_min -5
_diffrn_reflns_limit_k_max 8
_diffrn_reflns_limit_k_min -8
_diffrn_reflns_limit_l_max 25
_diffrn_reflns_limit_l_min -25
_diffrn_reflns_number 1284
_diffrn_reflns_theta_full 44.99
_diffrn_reflns_theta_max 44.99
_diffrn_reflns_theta_min 3.09
_diffrn_standards_decay_% 0.4
_diffrn_standards_interval_time 240
_diffrn_standards_number 3
_exptl_absorpt_coefficient_mu 14.191
_exptl_absorpt_correction_T_max 0.5291
_exptl_absorpt_correction_T_min 0.3823
_exptl_absorpt_correction_type gaussian
_exptl_absorpt_process_details
;
(SDP; Frenz, B. A. & Associates, Inc., 1985)
;
_exptl_crystal_colour black
_exptl_crystal_density_diffrn 5.013
_exptl_crystal_description plate
_exptl_crystal_F_000 528
_exptl_crystal_size_max 0.310
_exptl_crystal_size_mid 0.135
_exptl_crystal_size_min 0.075
_refine_diff_density_max 0.973
_refine_diff_density_min -1.267
_refine_ls_abs_structure_details 'refinement of absolute structure parameter (Flack, 1983)'
_refine_ls_abs_structure_Flack 0.434(7)
_refine_ls_extinction_coef 0.052(2)
_refine_ls_extinction_expression Fc^*^=kFc[1+0.001xFc^2^\l^3^/sin(2\q)]^-1/4^
_refine_ls_extinction_method SHELXL
_refine_ls_goodness_of_fit_ref 1.205
_refine_ls_matrix_type full
_refine_ls_number_parameters 44
_refine_ls_number_reflns 1065
_refine_ls_number_restraints 0
_refine_ls_restrained_S_all 1.205
_refine_ls_R_factor_all 0.0216
_refine_ls_R_factor_gt 0.0216
_refine_ls_shift/su_max 0.000
_refine_ls_shift/su_mean 0.000
_refine_ls_structure_factor_coef Fsqd
_refine_ls_weighting_details 'calc w=1/[\s^2^(Fo^2^)+(0.0294P)^2^+0.2563P] where P=(Fo^2^+2Fc^2^)/3'
_refine_ls_weighting_scheme calc
_refine_ls_wR_factor_gt 0.0548
_refine_ls_wR_factor_ref 0.0549
_reflns_number_gt 1065
_reflns_number_total 1247
_reflns_threshold_expression I>1.5\s(I)
_cod_data_source_file fa3226.cif
_cod_data_source_block I_RT
_cod_original_sg_symbol_Hall P6c-2c
_cod_original_sg_symbol_H-M P63mc
_cod_database_code 2017880
_cod_database_fobs_code 2017880

loop_
_symmetry_equiv_pos_as_xyz
'x, y, z'
'-y, x-y, z'
'-x+y, -x, z'
'-x, -y, 1/2+z'
'y, -x+y, 1/2+z'
'x-y, x, 1/2+z'
'-y, -x, z'
'-x+y, y, z'
'x, x-y, z'
'y, x, 1/2+z'
'x-y, -y, 1/2+z'
'-x, -x+y, 1/2+z'

loop_
_atom_site_type_symbol
_atom_site_label
_atom_site_fract_x
_atom_site_fract_y
_atom_site_fract_z
_atom_site_U_iso_or_equiv
_atom_site_adp_type
_atom_site_calc_flag
_atom_site_refinement_flags
_atom_site_occupancy
_atom_site_disorder_assembly
_atom_site_disorder_group
Sr Sr1 0.3333 0.6667 0.25372(12) 0.00913(12) Uani d S 1 . .
V V1 0.50511(3) 0.49489(3) 0.5 0.00503(6) Uani d S 1 . .
V V21 0.0000 0.0000 0.14466(15) 0.0053(3) Uani d S 1 . .
V V22 0.0000 0.0000 0.35226(14) 0.0031(2) Uani d S 1 . .
V V3 0.3333 0.6667 0.74409(12) 0.00449(14) Uani d S 1 . .
O O11 0.17369(16) 0.3474(3) 0.0836(2) 0.0064(2) Uani d S 1 . .
O O12 0.17370(17) 0.3474(3) 0.4203(2) 0.0057(2) Uani d S 1 . .
O O2 0.3057(3) 0.15287(15) 0.2507(2) 0.0076(2) Uani d S 1 . .
O O31 0.3333 0.6667 0.5882(3) 0.0062(4) Uani d S 1 . .
O O32 0.6667 0.3333 0.4074(3) 0.0057(4) Uani d S 1 . .

loop_
_atom_site_aniso_label
_atom_site_aniso_U_11
_atom_site_aniso_U_22
_atom_site_aniso_U_33
_atom_site_aniso_U_12
_atom_site_aniso_U_13
_atom_site_aniso_U_23
Sr1 0.00883(11) 0.00883(11) 0.0097(3) 0.00441(5) 0.000 0.000
V1 0.00483(8) 0.00483(8) 0.00376(9) 0.00115(7) 0.00005(10) -0.00005(10)
V21 0.0073(4) 0.0073(4) 0.0012(4) 0.00366(19) 0.000 0.000
V22 0.0015(3) 0.0015(3) 0.0064(6) 0.00074(14) 0.000 0.000
V3 0.00384(13) 0.00384(13) 0.0058(4) 0.00192(7) 0.000 0.000
O11 0.0066(4) 0.0066(4) 0.0061(4) 0.0036(5) 0.0008(2) -0.0008(2)
O12 0.0054(4) 0.0054(4) 0.0059(5) 0.0025(5) -0.0007(2) 0.0007(2)
O2 0.0113(4) 0.0113(4) 0.0046(4) 0.0091(5) 0.0002(3) -0.0002(3)
O31 0.0060(6) 0.0060(6) 0.0064(8) 0.0030(3) 0.000 0.000
O32 0.0038(6) 0.0038(6) 0.0096(10) 0.0019(3) 0.000 0.000

loop_
_atom_type_symbol
_atom_type_description
_atom_type_scat_dispersion_real
_atom_type_scat_dispersion_imag
_atom_type_scat_source
Sr Sr -1.5307 3.2498 'International Tables Vol C Tables 4.2.6.8 and 6.1.1.4'
O O 0.0106 0.0060 'International Tables Vol C Tables 4.2.6.8 and 6.1.1.4'
V V 0.3005 0.5294 'International Tables Vol C Tables 4.2.6.8 and 6.1.1.4'

loop_
_geom_angle_atom_site_label_1
_geom_angle_atom_site_label_2
_geom_angle_atom_site_label_3
_geom_angle_site_symmetry_1
_geom_angle_site_symmetry_3
_geom_angle
_geom_angle_publ_flag
O11 V1 O11 5 4_665 90.71(13) no
O12 V1 O12 . 2_665 89.66(12) no
O11 V1 O12 5 . 89.72(6) no
O11 V1 O31 5 . 92.01(10) no
O12 V1 O32 . . 93.21(10) no
O11 V1 O32 5 . 90.07(6) no
O12 V1 O31 . . 84.69(5) no
O11 V21 O11 . 2 103.77(13) no
O11 V21 O2 . . 86.82(6) no
O2 V21 O2 . 2 79.77(13) no
O12 V22 O12 . 2 100.84(11) no
O12 V22 O2 . . 87.90(4) no
O2 V22 O2 . 2 81.62(11) no
O2 V3 O2 6 5_565 119.774(16) no
O2 V3 O31 6 . 92.74(9) no
O2 V3 O32 6 6 87.26(9) no
V1 O11 V1 6_554 4_664 92.10(11) no
V1 O12 V1 . 3_565 98.69(11) no
V1 O31 V1 . 3_565 91.91(12) no
V1 O32 V1 . 2_655 87.71(13) no
V21 O2 V22 . . 83.23(6) no
V1 O11 V21 6_554 . 127.16(7) no
V1 O12 V22 . . 125.26(5) no
V1 O31 V3 . . 123.91(8) no
V1 O32 V3 . 5_554 126.87(9) no
V21 O2 V3 . 5_554 135.03(16) no
V22 O2 V3 . 5_554 141.73(15) no

loop_
_geom_bond_atom_site_label_1
_geom_bond_atom_site_label_2
_geom_bond_site_symmetry_2
_geom_bond_distance
_geom_bond_publ_flag
Sr1 O11 . 2.738(2) yes
Sr1 O12 . 2.700(2) yes
Sr1 O2 . 2.8887(9) yes
V1 O11 5 1.9422(18) yes
V1 O12 . 1.9598(16) yes
V1 O31 . 2.069(2) yes
V1 O32 . 2.018(2) yes
V21 O11 . 1.911(2) yes
V21 O2 . 2.063(3) yes
V22 O12 . 1.951(2) yes
V22 O2 . 2.025(3) yes
V3 O2 6 1.8057(15) yes
V3 O31 . 2.038(4) yes
V3 O32 6 2.136(3) yes
V1 V1 2_655 2.7966(6) yes
V1 V1 3_565 2.9736(6) yes
V21 V22 . 2.7151(8) yes
